data_7156195
loop_
_publ_author_name
'Garc\'ia de la Concepci\'on, Juan'
'\'Avalos, Mart\'in'
'Cintas, Pedro'
'Jim\'enez, Jos\'e L'
'Light, Mark E.'

_publ_section_title
;
 Mechanistic studies of 1,3-dipolar cycloadditions of bicyclic
 thioisom\"unchnones with alkenes. A computational rationale focused on
 donor-acceptor interactions.
;
_journal_issue 18
_journal_name_full 'Organic &amp; biomolecular chemistry'
_journal_page_first 3438
_journal_page_last 3452
_journal_paper_doi 10.1039/c8ob00683k
_journal_volume 16
_journal_year 2018
_chemical_absolute_configuration ad
_chemical_formula_moiety 'C30 H29 N3 O5 S2'
_chemical_formula_sum 'C30 H29 N3 O5 S2'
_chemical_formula_weight 575.68
_space_group_crystal_system monoclinic
_space_group_IT_number 4
_space_group_name_Hall 'P 2yb'
_space_group_name_H-M_alt 'P 1 21 1'
_symmetry_space_group_name_Hall 'P 2yb'
_symmetry_space_group_name_H-M 'P 1 21 1'
_atom_sites_solution_hydrogens geom
_atom_sites_solution_primary dual
_audit_creation_date 2017-03-15
_audit_creation_method
;
Olex2 1.2-alpha
(compiled 2017.03.02 svn.r3394 for OlexSys, GUI svn.r5324)
;
_audit_update_record
;
2017-03-15 deposited with the CCDC.
2018-04-11 downloaded from the CCDC.
;
_cell_angle_alpha 90
_cell_angle_beta 94.4730(10)
_cell_angle_gamma 90
_cell_formula_units_Z 2
_cell_length_a 8.60010(10)
_cell_length_b 17.1655(2)
_cell_length_c 9.58080(10)
_cell_measurement_reflns_used 11186
_cell_measurement_temperature 100(2)
_cell_measurement_theta_max 30.4890
_cell_measurement_theta_min 4.0660
_cell_volume 1410.06(3)
_computing_cell_refinement
;
CrysAlisPro 1.171.39.9g (Rigaku OD, 2015) 
;
_computing_data_collection
;
CrysAlisPro 1.171.39.9g (Rigaku OD, 2015) 
;
_computing_data_reduction
;
CrysAlisPro 1.171.39.9g (Rigaku OD, 2015) 
;
_computing_molecular_graphics 'Olex2 (Dolomanov et al., 2009)'
_computing_publication_material 'Olex2 (Dolomanov et al., 2009)'
_computing_structure_refinement 'ShelXL (Sheldrick, 2015)'
_computing_structure_solution 'ShelXT (Sheldrick, 2015)'
_diffrn_ambient_environment N~2~
_diffrn_ambient_temperature 100(2)
_diffrn_detector 'CCD area detector'
_diffrn_detector_area_resol_mean 28.5714
_diffrn_detector_type 'Rigaku HG Saturn724+ (2x2 bin mode)'
_diffrn_measured_fraction_theta_full 0.995
_diffrn_measured_fraction_theta_max 0.997
_diffrn_measurement_details
;
List of Runs (angles in degrees, time in seconds):

  # Type    Start    End  Width  t~exp~   \w     \q     \k     \f   Frames
#--------------------------------------------------------------------------
  1  \w   -100.00  15.00   1.00    4.00    --  -19.10 -57.00  60.00  115
  2  \w   -104.00  17.00   1.00    4.00    --  -19.10 -72.00 -60.00  121
  3  \w    -43.00  17.00   1.00    4.00    --  -19.10 -72.00 120.00   60
  4  \w    -42.00  -2.00   1.00    4.00    --  -19.10  38.00 -90.00   40
  5  \w      9.00  64.00   1.00    4.00    --  -19.10  38.00 -90.00   55
  6  \w    -54.00  61.00   1.00    4.00    --  -19.10  57.00  30.00  115
;
_diffrn_measurement_device 'four-circle \k diffractometer'
_diffrn_measurement_device_type 'Rigaku AFC12 FRE-HF'
_diffrn_measurement_method 'profile data from \w-scans'
_diffrn_measurement_specimen_support 'MiTeGen MicroMesh'
_diffrn_orient_matrix_type 'CrysAlisPro convention (1999,Acta A55,543-557)'
_diffrn_orient_matrix_UB_11 0.0374620000
_diffrn_orient_matrix_UB_12 -0.0367879000
_diffrn_orient_matrix_UB_13 0.0053835000
_diffrn_orient_matrix_UB_21 -0.0734586000
_diffrn_orient_matrix_UB_22 -0.0185191000
_diffrn_orient_matrix_UB_23 0.0026351000
_diffrn_orient_matrix_UB_31 -0.0063782000
_diffrn_orient_matrix_UB_32 -0.0033583000
_diffrn_orient_matrix_UB_33 -0.0740350000
_diffrn_radiation_collimation 0.3
_diffrn_radiation_monochromator 'Confocal mirrors, HF Varimax'
_diffrn_radiation_probe x-ray
_diffrn_radiation_type MoK\a
_diffrn_radiation_wavelength 0.71073
_diffrn_radiation_xray_symbol K-L~3~
_diffrn_reflns_av_R_equivalents 0.0259
_diffrn_reflns_av_unetI/netI 0.0344
_diffrn_reflns_Laue_measured_fraction_full 0.995
_diffrn_reflns_Laue_measured_fraction_max 0.997
_diffrn_reflns_limit_h_max 11
_diffrn_reflns_limit_h_min -11
_diffrn_reflns_limit_k_max 23
_diffrn_reflns_limit_k_min -23
_diffrn_reflns_limit_l_max 12
_diffrn_reflns_limit_l_min -12
_diffrn_reflns_number 17745
_diffrn_reflns_point_group_measured_fraction_full 0.996
_diffrn_reflns_point_group_measured_fraction_max 0.995
_diffrn_reflns_theta_full 25.242
_diffrn_reflns_theta_max 28.694
_diffrn_reflns_theta_min 3.879
_diffrn_source 'Rotating Anode'
_diffrn_source_current 55.0
_diffrn_source_power 2.475
_diffrn_source_target Mo
_diffrn_source_type 'Rotating Anode'
_diffrn_source_voltage 45.0
_exptl_absorpt_coefficient_mu 0.234
_exptl_absorpt_correction_T_max 1.00000
_exptl_absorpt_correction_T_min 0.78189
_exptl_absorpt_correction_type multi-scan
_exptl_absorpt_process_details
'CrysAlisPro 1.171.39.9g (Rigaku Oxford Diffraction, 2015) Empirical absorption correction using spherical harmonics, implemented in SCALE3 ABSPACK scaling algorithm.'
_exptl_crystal_colour 'clear colourless'
_exptl_crystal_density_diffrn 1.356
_exptl_crystal_description prism
_exptl_crystal_F_000 604
_exptl_crystal_recrystallization_method 'The material was recrystallised from --- by slow evaporation'
_exptl_crystal_size_max 0.3
_exptl_crystal_size_mid 0.2
_exptl_crystal_size_min 0.2
_refine_diff_density_max 0.295
_refine_diff_density_min -0.163
_refine_diff_density_rms 0.040
_refine_ls_abs_structure_details
;
 Flack x determined using 3183 quotients [(I+)-(I-)]/[(I+)+(I-)]
 (Parsons, Flack and Wagner, Acta Cryst. B69 (2013) 249-259).
;
_refine_ls_abs_structure_Flack -0.01(2)
_refine_ls_extinction_method none
_refine_ls_goodness_of_fit_ref 1.042
_refine_ls_hydrogen_treatment constr
_refine_ls_matrix_type full
_refine_ls_number_parameters 363
_refine_ls_number_reflns 7251
_refine_ls_number_restraints 1
_refine_ls_restrained_S_all 1.042
_refine_ls_R_factor_all 0.0321
_refine_ls_R_factor_gt 0.0310
_refine_ls_shift/su_max 0.000
_refine_ls_shift/su_mean 0.000
_refine_ls_structure_factor_coef Fsqd
_refine_ls_weighting_details 'w=1/[\s^2^(Fo^2^)+(0.0308P)^2^+0.2549P] where P=(Fo^2^+2Fc^2^)/3'
_refine_ls_weighting_scheme calc
_refine_ls_wR_factor_gt 0.0697
_refine_ls_wR_factor_ref 0.0704
_reflns_Friedel_coverage 0.936
_reflns_Friedel_fraction_full 0.996
_reflns_Friedel_fraction_max 0.994
_reflns_number_gt 7054
_reflns_number_total 7251
_reflns_threshold_expression 'I > 2\s(I)'
_cod_data_source_file c8ob00683k2.cif
_cod_data_source_block 2017acc0012_k1_100k
_cod_depositor_comments 'Adding full bibliography for 7156195--7156203.cif.'
_cod_database_code 7156195
_shelx_shelxl_version_number 2016/6
_chemical_oxdiff_formula 'C35 H35 N23 O3 S1'
_chemical_oxdiff_usercomment 'Caffeine Hydrate recollection'
_shelx_space_group_comment
;
The symmetry employed for this shelxl refinement is uniquely defined
by the following loop, which should always be used as a source of
symmetry information in preference to the above space-group names.
They are only intended as comments.
;
_diffrn_measurement_device_type2 'Rigaku AFC12 (Right)'
_reflns_odcompleteness_completeness 99.61
_reflns_odcompleteness_iscentric 1
_reflns_odcompleteness_theta 27.42
_olex2_refinement_description
;
1. Fixed Uiso
 At 1.2 times of:
  All C(H) groups, All C(H,H) groups
 At 1.5 times of:
  All C(H,H,H) groups
2.a Ternary CH refined with riding coordinates:
 C1(H1), C4(H4), C8(H8), C23(H23)
2.b Secondary CH2 refined with riding coordinates:
 C5(H5A,H5B), C24(H24A,H24B)
2.c Aromatic/amide H refined with riding coordinates:
 C12(H12), C13(H13), C14(H14), C15(H15), C16(H16), C18(H18), C19(H19),
 C20(H20), C21(H21), C22(H22), C26(H26), C27(H27), C28(H28), C29(H29), C30(H30)
2.d Idealised Me refined as rotating group:
 C2(H2A,H2B,H2C), C3(H3A,H3B,H3C)
;
_olex2_diffrn_ambient_temperature_device 'Oxford Cryosystems'
_olex2_exptl_crystal_mounting_method 'The crystal was mounted on a MITIGEN holder silicon oil'
_olex2_submission_special_instructions 'No special instructions were received'
_oxdiff_exptl_absorpt_empirical_details
;
Empirical correction (ABSPACK) includes:
- Absorption correction using spherical harmonics
- Frame scaling
- Detector area scaling
;
_oxdiff_exptl_absorpt_empirical_full_max 1.646
_oxdiff_exptl_absorpt_empirical_full_min 0.685

loop_
_space_group_symop_operation_xyz
'x, y, z'
'-x, y+1/2, -z'

loop_
_atom_site_label
_atom_site_type_symbol
_atom_site_fract_x
_atom_site_fract_y
_atom_site_fract_z
_atom_site_U_iso_or_equiv
_atom_site_adp_type
_atom_site_occupancy
_atom_site_site_symmetry_order
_atom_site_calc_flag
_atom_site_refinement_flags_posn
C1 C 1.0923(3) 0.28006(13) 0.3313(2) 0.0197(4) Uani 1 1 d .
H1 H 1.130623 0.334871 0.325369 0.024 Uiso 1 1 calc R
C2 C 1.1957(3) 0.22965(15) 0.2451(3) 0.0308(5) Uani 1 1 d .
H2A H 1.305009 0.236093 0.280202 0.046 Uiso 1 1 calc GR
H2B H 1.182660 0.245676 0.146666 0.046 Uiso 1 1 calc GR
H2C H 1.165635 0.174849 0.253019 0.046 Uiso 1 1 calc GR
C3 C 1.1092(3) 0.25685(15) 0.4856(2) 0.0255(5) Uani 1 1 d .
H3A H 1.075258 0.202751 0.495332 0.038 Uiso 1 1 calc GR
H3B H 1.044506 0.291095 0.538902 0.038 Uiso 1 1 calc GR
H3C H 1.218579 0.261799 0.521447 0.038 Uiso 1 1 calc GR
C4 C 0.9236(3) 0.27911(12) 0.2671(2) 0.0185(4) Uani 1 1 d .
H4 H 0.923929 0.292821 0.165725 0.022 Uiso 1 1 calc R
C5 C 0.8365(3) 0.20204(14) 0.2788(3) 0.0269(5) Uani 1 1 d .
H5A H 0.911692 0.158508 0.291963 0.032 Uiso 1 1 calc R
H5B H 0.768785 0.192372 0.192149 0.032 Uiso 1 1 calc R
C6 C 0.7347(2) 0.30866(13) 0.4367(2) 0.0176(4) Uani 1 1 d .
C7 C 0.6737(2) 0.35890(12) 0.5265(2) 0.0178(4) Uani 1 1 d .
C8 C 0.7081(2) 0.44474(12) 0.5217(2) 0.0150(4) Uani 1 1 d .
H8 H 0.617629 0.472512 0.558548 0.018 Uiso 1 1 calc R
C9 C 0.7109(2) 0.46688(11) 0.3645(2) 0.0131(4) Uani 1 1 d .
C10 C 0.8272(2) 0.41502(11) 0.2943(2) 0.0129(4) Uani 1 1 d .
C11 C 0.8533(2) 0.46689(11) 0.6157(2) 0.0159(4) Uani 1 1 d .
C12 C 1.0052(3) 0.45819(13) 0.5767(2) 0.0200(4) Uani 1 1 d .
H12 H 1.021715 0.438296 0.486536 0.024 Uiso 1 1 calc R
C13 C 1.1329(3) 0.47819(14) 0.6678(2) 0.0227(5) Uani 1 1 d .
H13 H 1.235694 0.472247 0.639440 0.027 Uiso 1 1 calc R
C14 C 1.1101(3) 0.50682(13) 0.8001(2) 0.0250(5) Uani 1 1 d .
H14 H 1.196821 0.520580 0.862746 0.030 Uiso 1 1 calc R
C15 C 0.9605(3) 0.51509(15) 0.8399(2) 0.0292(5) Uani 1 1 d .
H15 H 0.944423 0.534335 0.930588 0.035 Uiso 1 1 calc R
C16 C 0.8328(3) 0.49560(13) 0.7487(2) 0.0228(5) Uani 1 1 d .
H16 H 0.730417 0.501957 0.777643 0.027 Uiso 1 1 calc R
C17 C 0.5504(2) 0.45515(11) 0.2864(2) 0.0139(4) Uani 1 1 d .
C18 C 0.5342(2) 0.41986(12) 0.1553(2) 0.0182(4) Uani 1 1 d .
H18 H 0.623783 0.399795 0.115555 0.022 Uiso 1 1 calc R
C19 C 0.3886(3) 0.41352(13) 0.0814(2) 0.0222(4) Uani 1 1 d .
H19 H 0.379091 0.389544 -0.008233 0.027 Uiso 1 1 calc R
C20 C 0.2576(3) 0.44244(14) 0.1395(2) 0.0226(5) Uani 1 1 d .
H20 H 0.157809 0.438029 0.090188 0.027 Uiso 1 1 calc R
C21 C 0.2730(2) 0.47783(14) 0.2700(2) 0.0212(4) Uani 1 1 d .
H21 H 0.183142 0.497626 0.309666 0.025 Uiso 1 1 calc R
C22 C 0.4170(2) 0.48463(13) 0.3428(2) 0.0178(4) Uani 1 1 d .
H22 H 0.425770 0.509452 0.431659 0.021 Uiso 1 1 calc R
C23 C 0.7386(2) 0.60178(11) 0.1803(2) 0.0131(4) Uani 1 1 d .
H23 H 0.757248 0.556682 0.117657 0.016 Uiso 1 1 calc R
C24 C 0.5710(2) 0.62980(12) 0.1502(2) 0.0161(4) Uani 1 1 d .
H24A H 0.498289 0.587974 0.173763 0.019 Uiso 1 1 calc R
H24B H 0.552516 0.675468 0.209787 0.019 Uiso 1 1 calc R
C25 C 0.8614(2) 0.66380(12) 0.16100(19) 0.0137(4) Uani 1 1 d .
C26 C 1.0146(2) 0.63935(13) 0.1490(2) 0.0191(4) Uani 1 1 d .
H26 H 1.038022 0.585262 0.149971 0.023 Uiso 1 1 calc R
C27 C 1.1326(3) 0.69287(15) 0.1358(2) 0.0250(5) Uani 1 1 d .
H27 H 1.236556 0.675418 0.129069 0.030 Uiso 1 1 calc R
C28 C 1.0997(3) 0.77202(15) 0.1324(2) 0.0262(5) Uani 1 1 d .
H28 H 1.180530 0.808778 0.121778 0.031 Uiso 1 1 calc R
C29 C 0.9488(3) 0.79697(13) 0.1445(2) 0.0239(5) Uani 1 1 d .
H29 H 0.925803 0.851108 0.142810 0.029 Uiso 1 1 calc R
C30 C 0.8300(3) 0.74309(12) 0.1592(2) 0.0184(4) Uani 1 1 d .
H30 H 0.726628 0.760813 0.168085 0.022 Uiso 1 1 calc R
N1 N 0.8269(2) 0.33741(10) 0.33536(18) 0.0152(3) Uani 1 1 d .
N2 N 0.5758(2) 0.33097(12) 0.6277(2) 0.0232(4) Uani 1 1 d .
N3 N 0.5395(2) 0.65184(11) -0.00152(18) 0.0181(4) Uani 1 1 d .
O1 O 0.5493(2) 0.25962(11) 0.63082(19) 0.0309(4) Uani 1 1 d .
O2 O 0.5208(2) 0.37774(11) 0.70888(18) 0.0327(4) Uani 1 1 d .
O3 O 0.90814(16) 0.43689(9) 0.20415(15) 0.0157(3) Uani 1 1 d .
O4 O 0.5735(2) 0.60452(11) -0.08928(17) 0.0322(4) Uani 1 1 d .
O5 O 0.47740(19) 0.71463(10) -0.02882(17) 0.0289(4) Uani 1 1 d .
S1 S 0.71812(7) 0.20854(3) 0.42919(6) 0.02642(13) Uani 1 1 d .
S2 S 0.76981(6) 0.56978(3) 0.36394(5) 0.01419(10) Uani 1 1 d .

loop_
_atom_site_aniso_label
_atom_site_aniso_U_11
_atom_site_aniso_U_22
_atom_site_aniso_U_33
_atom_site_aniso_U_23
_atom_site_aniso_U_13
_atom_site_aniso_U_12
C1 0.0225(11) 0.0179(10) 0.0188(9) 0.0010(8) 0.0015(8) 0.0057(8)
C2 0.0337(13) 0.0293(13) 0.0303(12) -0.0003(10) 0.0091(11) 0.0137(10)
C3 0.0267(12) 0.0280(12) 0.0216(10) 0.0039(9) 0.0002(9) 0.0078(10)
C4 0.0257(11) 0.0133(9) 0.0163(9) -0.0017(7) 0.0005(8) 0.0051(8)
C5 0.0328(13) 0.0169(11) 0.0306(12) -0.0050(9) 0.0004(10) 0.0020(9)
C6 0.0170(10) 0.0161(10) 0.0194(10) 0.0041(8) -0.0018(8) -0.0029(8)
C7 0.0165(10) 0.0192(10) 0.0177(9) 0.0067(8) 0.0016(8) -0.0018(8)
C8 0.0160(10) 0.0161(10) 0.0134(9) 0.0021(7) 0.0032(7) 0.0015(7)
C9 0.0131(9) 0.0118(9) 0.0144(9) 0.0014(7) 0.0013(7) 0.0014(7)
C10 0.0111(9) 0.0140(9) 0.0128(8) -0.0011(7) -0.0037(7) 0.0005(7)
C11 0.0213(10) 0.0124(9) 0.0136(9) 0.0018(7) -0.0008(8) 0.0011(8)
C12 0.0229(11) 0.0224(11) 0.0145(9) -0.0010(8) 0.0007(8) -0.0020(8)
C13 0.0228(11) 0.0241(11) 0.0206(10) 0.0041(9) -0.0021(9) -0.0038(9)
C14 0.0374(13) 0.0162(11) 0.0193(10) 0.0028(8) -0.0107(10) -0.0048(9)
C15 0.0431(15) 0.0257(12) 0.0179(10) -0.0070(9) -0.0031(10) 0.0034(10)
C16 0.0289(12) 0.0215(11) 0.0179(10) -0.0029(8) 0.0016(9) 0.0055(9)
C17 0.0127(9) 0.0132(9) 0.0160(9) 0.0037(7) 0.0018(7) -0.0010(7)
C18 0.0169(10) 0.0178(10) 0.0198(10) -0.0010(8) 0.0003(8) 0.0026(8)
C19 0.0188(10) 0.0253(11) 0.0217(10) -0.0009(9) -0.0036(8) -0.0014(9)
C20 0.0146(10) 0.0278(12) 0.0247(11) 0.0074(9) -0.0025(8) -0.0017(8)
C21 0.0146(10) 0.0263(11) 0.0235(10) 0.0086(9) 0.0056(8) 0.0023(8)
C22 0.0165(10) 0.0190(10) 0.0183(9) 0.0035(8) 0.0040(8) 0.0007(8)
C23 0.0135(9) 0.0135(9) 0.0123(8) 0.0012(7) 0.0009(7) 0.0013(7)
C24 0.0155(9) 0.0196(10) 0.0136(9) 0.0048(8) 0.0035(7) 0.0024(8)
C25 0.0165(9) 0.0150(9) 0.0095(8) 0.0002(7) 0.0006(7) -0.0013(7)
C26 0.0181(10) 0.0195(10) 0.0195(10) -0.0002(8) 0.0008(8) 0.0014(8)
C27 0.0155(10) 0.0349(13) 0.0246(11) 0.0005(10) 0.0012(9) -0.0048(9)
C28 0.0312(12) 0.0303(13) 0.0170(10) 0.0019(9) 0.0004(9) -0.0154(10)
C29 0.0377(13) 0.0162(10) 0.0175(10) 0.0005(8) -0.0005(9) -0.0062(9)
C30 0.0228(10) 0.0167(10) 0.0158(9) -0.0018(8) 0.0028(8) 0.0005(8)
N1 0.0159(8) 0.0132(8) 0.0165(8) 0.0003(7) 0.0022(7) 0.0020(7)
N2 0.0202(9) 0.0270(10) 0.0227(9) 0.0096(8) 0.0039(8) -0.0029(8)
N3 0.0123(8) 0.0238(9) 0.0181(8) 0.0054(7) 0.0008(7) -0.0003(7)
O1 0.0306(9) 0.0265(9) 0.0363(9) 0.0130(8) 0.0068(7) -0.0074(7)
O2 0.0354(10) 0.0361(10) 0.0288(9) 0.0048(8) 0.0167(8) 0.0002(8)
O3 0.0140(7) 0.0176(7) 0.0156(6) 0.0016(6) 0.0025(5) 0.0020(5)
O4 0.0428(11) 0.0356(10) 0.0182(8) -0.0034(7) 0.0019(7) 0.0069(8)
O5 0.0277(9) 0.0290(9) 0.0296(8) 0.0124(7) 0.0004(7) 0.0104(7)
S1 0.0316(3) 0.0131(2) 0.0345(3) 0.0035(2) 0.0024(2) -0.0041(2)
S2 0.0182(2) 0.0116(2) 0.0126(2) 0.00071(18) 0.00004(17) -0.00075(18)

loop_
_atom_type_symbol
_atom_type_description
_atom_type_scat_dispersion_real
_atom_type_scat_dispersion_imag
_atom_type_scat_source
C C 0.0033 0.0016 'International Tables Vol C Tables 4.2.6.8 and 6.1.1.4'
H H 0.0000 0.0000 'International Tables Vol C Tables 4.2.6.8 and 6.1.1.4'
N N 0.0061 0.0033 'International Tables Vol C Tables 4.2.6.8 and 6.1.1.4'
O O 0.0106 0.0060 'International Tables Vol C Tables 4.2.6.8 and 6.1.1.4'
S S 0.1246 0.1234 'International Tables Vol C Tables 4.2.6.8 and 6.1.1.4'

loop_
_geom_angle_atom_site_label_1
_geom_angle_atom_site_label_2
_geom_angle_atom_site_label_3
_geom_angle
C2 C1 H1 107.1
C2 C1 C4 110.48(19)
C3 C1 H1 107.1
C3 C1 C2 111.10(18)
C3 C1 C4 113.67(18)
C4 C1 H1 107.1
C1 C2 H2A 109.5
C1 C2 H2B 109.5
C1 C2 H2C 109.5
H2A C2 H2B 109.5
H2A C2 H2C 109.5
H2B C2 H2C 109.5
C1 C3 H3A 109.5
C1 C3 H3B 109.5
C1 C3 H3C 109.5
H3A C3 H3B 109.5
H3A C3 H3C 109.5
H3B C3 H3C 109.5
C1 C4 H4 108.3
C5 C4 C1 115.75(18)
C5 C4 H4 108.3
N1 C4 C1 111.21(16)
N1 C4 H4 108.3
N1 C4 C5 104.87(18)
C4 C5 H5A 110.1
C4 C5 H5B 110.1
C4 C5 S1 108.08(15)
H5A C5 H5B 108.4
S1 C5 H5A 110.1
S1 C5 H5B 110.1
C7 C6 N1 119.22(19)
C7 C6 S1 128.81(16)
N1 C6 S1 111.96(16)
C6 C7 C8 121.22(18)
C6 C7 N2 120.02(19)
N2 C7 C8 118.76(19)
C7 C8 H8 107.2
C7 C8 C9 106.67(16)
C7 C8 C11 112.27(16)
C9 C8 H8 107.2
C11 C8 H8 107.2
C11 C8 C9 115.83(16)
C8 C9 S2 105.25(13)
C10 C9 C8 110.04(15)
C10 C9 S2 111.52(13)
C17 C9 C8 111.10(16)
C17 C9 C10 107.67(16)
C17 C9 S2 111.30(13)
N1 C10 C9 114.63(16)
O3 C10 C9 124.35(18)
O3 C10 N1 120.89(18)
C12 C11 C8 123.70(18)
C16 C11 C8 118.14(19)
C16 C11 C12 118.1(2)
C11 C12 H12 119.5
C13 C12 C11 121.1(2)
C13 C12 H12 119.5
C12 C13 H13 120.0
C14 C13 C12 119.9(2)
C14 C13 H13 120.0
C13 C14 H14 120.3
C15 C14 C13 119.4(2)
C15 C14 H14 120.3
C14 C15 H15 119.6
C14 C15 C16 120.7(2)
C16 C15 H15 119.6
C11 C16 H16 119.6
C15 C16 C11 120.7(2)
C15 C16 H16 119.6
C18 C17 C9 121.41(17)
C18 C17 C22 118.55(19)
C22 C17 C9 119.91(17)
C17 C18 H18 119.5
C17 C18 C19 120.99(19)
C19 C18 H18 119.5
C18 C19 H19 120.2
C20 C19 C18 119.6(2)
C20 C19 H19 120.2
C19 C20 H20 120.1
C19 C20 C21 119.7(2)
C21 C20 H20 120.1
C20 C21 H21 119.6
C22 C21 C20 120.8(2)
C22 C21 H21 119.6
C17 C22 H22 119.8
C21 C22 C17 120.4(2)
C21 C22 H22 119.8
C24 C23 H23 108.9
C24 C23 S2 109.85(13)
C25 C23 H23 108.9
C25 C23 C24 114.27(16)
C25 C23 S2 105.90(13)
S2 C23 H23 108.9
C23 C24 H24A 109.4
C23 C24 H24B 109.4
H24A C24 H24B 108.0
N3 C24 C23 110.98(16)
N3 C24 H24A 109.4
N3 C24 H24B 109.4
C26 C25 C23 117.92(18)
C30 C25 C23 123.53(19)
C30 C25 C26 118.52(19)
C25 C26 H26 119.6
C27 C26 C25 120.8(2)
C27 C26 H26 119.6
C26 C27 H27 119.9
C26 C27 C28 120.2(2)
C28 C27 H27 119.9
C27 C28 H28 120.2
C29 C28 C27 119.5(2)
C29 C28 H28 120.2
C28 C29 H29 119.9
C28 C29 C30 120.3(2)
C30 C29 H29 119.9
C25 C30 C29 120.6(2)
C25 C30 H30 119.7
C29 C30 H30 119.7
C6 N1 C4 115.94(17)
C10 N1 C4 120.54(16)
C10 N1 C6 123.47(17)
O1 N2 C7 117.93(19)
O2 N2 C7 119.18(19)
O2 N2 O1 122.89(19)
O4 N3 C24 117.57(18)
O4 N3 O5 124.30(18)
O5 N3 C24 118.09(17)
C6 S1 C5 92.54(11)
C9 S2 C23 105.66(9)

loop_
_geom_bond_atom_site_label_1
_geom_bond_atom_site_label_2
_geom_bond_distance
C1 H1 1.0000
C1 C2 1.529(3)
C1 C3 1.527(3)
C1 C4 1.531(3)
C2 H2A 0.9800
C2 H2B 0.9800
C2 H2C 0.9800
C3 H3A 0.9800
C3 H3B 0.9800
C3 H3C 0.9800
C4 H4 1.0000
C4 C5 1.529(3)
C4 N1 1.485(3)
C5 H5A 0.9900
C5 H5B 0.9900
C5 S1 1.831(3)
C6 C7 1.353(3)
C6 N1 1.391(3)
C6 S1 1.726(2)
C7 C8 1.504(3)
C7 N2 1.417(3)
C8 H8 1.0000
C8 C9 1.555(3)
C8 C11 1.529(3)
C9 C10 1.534(3)
C9 C17 1.531(3)
C9 S2 1.838(2)
C10 N1 1.389(3)
C10 O3 1.211(2)
C11 C12 1.394(3)
C11 C16 1.391(3)
C12 H12 0.9500
C12 C13 1.392(3)
C13 H13 0.9500
C13 C14 1.388(3)
C14 H14 0.9500
C14 C15 1.377(4)
C15 H15 0.9500
C15 C16 1.389(3)
C16 H16 0.9500
C17 C18 1.392(3)
C17 C22 1.400(3)
C18 H18 0.9500
C18 C19 1.394(3)
C19 H19 0.9500
C19 C20 1.387(3)
C20 H20 0.9500
C20 C21 1.387(3)
C21 H21 0.9500
C21 C22 1.378(3)
C22 H22 0.9500
C23 H23 1.0000
C23 C24 1.525(3)
C23 C25 1.521(3)
C23 S2 1.8429(19)
C24 H24A 0.9900
C24 H24B 0.9900
C24 N3 1.506(3)
C25 C26 1.396(3)
C25 C30 1.387(3)
C26 H26 0.9500
C26 C27 1.382(3)
C27 H27 0.9500
C27 C28 1.388(4)
C28 H28 0.9500
C28 C29 1.380(4)
C29 H29 0.9500
C29 C30 1.393(3)
C30 H30 0.9500
N2 O1 1.246(3)
N2 O2 1.237(3)
N3 O4 1.221(3)
N3 O5 1.222(2)
